data_2206137
loop_
_publ_author_name
'Jones, Peter G.'
'K\"ampen, Jan'
'Bubenitschek, Peter'
'Hopf, Henning'

_publ_section_title
;
 1,4-Bis(dibromomethylidene)cyclohexane: crystal packing with
 Br&#x00B7;&#x00B7;&#x00B7;Br and Br&#x00B7;&#x00B7;&#x00B7;\p contacts
;
_journal_issue 7
_journal_name_full 'Acta Crystallographica Section E'
_journal_page_first o2179
_journal_page_last o2180
_journal_paper_doi 10.1107/S1600536805018374
_journal_volume 61
_journal_year 2005
_chemical_formula_iupac 'C8 H8 Br4'
_chemical_formula_moiety 'C8 H8 Br4'
_chemical_formula_sum 'C8 H8 Br4'
_chemical_formula_weight 423.78
_chemical_name_systematic
;
1,4-Bis(dibromomethylidene)cyclohexane
;
_space_group_IT_number 14
_symmetry_cell_setting monoclinic
_symmetry_space_group_name_Hall '-P 2yn'
_symmetry_space_group_name_H-M 'P 1 21/n 1'
_atom_sites_solution_hydrogens geom
_atom_sites_solution_primary direct
_atom_sites_solution_secondary difmap
_audit_creation_method SHELXL-97
_cell_angle_alpha 90.00
_cell_angle_beta 102.783(12)
_cell_angle_gamma 90.00
_cell_formula_units_Z 2
_cell_length_a 6.6033(10)
_cell_length_b 12.3957(18)
_cell_length_c 6.7152(10)
_cell_measurement_reflns_used 62
_cell_measurement_temperature 173(2)
_cell_measurement_theta_max 12.5
_cell_measurement_theta_min 3.5
_cell_volume 536.03(14)
_computing_cell_refinement XSCANS
_computing_data_collection 'XSCANS (Fait, 1991)'
_computing_data_reduction XSCANS
_computing_molecular_graphics 'XP5 (Siemens, 1994)'
_computing_publication_material SHELXL97
_computing_structure_refinement 'SHELXL97 (Sheldrick, 1997)'
_computing_structure_solution 'SHELXS97 (Sheldrick, 1990)'
_diffrn_ambient_temperature 173(2)
_diffrn_measured_fraction_theta_full 0.957
_diffrn_measured_fraction_theta_max 0.957
_diffrn_measurement_device_type 'Siemens P4'
_diffrn_measurement_method \w
_diffrn_radiation_monochromator graphite
_diffrn_radiation_source 'fine-focus sealed tube'
_diffrn_radiation_type MoK\a
_diffrn_radiation_wavelength 0.71073
_diffrn_reflns_av_R_equivalents 0.0755
_diffrn_reflns_av_sigmaI/netI 0.0614
_diffrn_reflns_limit_h_max 7
_diffrn_reflns_limit_h_min -7
_diffrn_reflns_limit_k_max 14
_diffrn_reflns_limit_k_min 0
_diffrn_reflns_limit_l_max 7
_diffrn_reflns_limit_l_min 0
_diffrn_reflns_number 973
_diffrn_reflns_theta_full 25.00
_diffrn_reflns_theta_max 25.00
_diffrn_reflns_theta_min 3.29
_diffrn_standards_decay_% 0
_diffrn_standards_interval_count 247
_diffrn_standards_number 3
_exptl_absorpt_coefficient_mu 14.961
_exptl_absorpt_correction_T_max 0.95
_exptl_absorpt_correction_T_min 0.30
_exptl_absorpt_correction_type psi-scan
_exptl_absorpt_process_details '(XEMP; Siemens, 1994)'
_exptl_crystal_colour colourless
_exptl_crystal_density_diffrn 2.626
_exptl_crystal_density_method 'not measured'
_exptl_crystal_description tablet
_exptl_crystal_F_000 392
_exptl_crystal_size_max 0.4
_exptl_crystal_size_mid 0.3
_exptl_crystal_size_min 0.15
_refine_diff_density_max 0.964
_refine_diff_density_min -0.713
_refine_ls_extinction_coef 0.043(4)
_refine_ls_extinction_expression Fc^*^=kFc[1+0.001xFc^2^\l^3^/sin(2\q)]^-1/4^
_refine_ls_extinction_method SHELXL97
_refine_ls_goodness_of_fit_ref 1.126
_refine_ls_hydrogen_treatment constr
_refine_ls_matrix_type full
_refine_ls_number_parameters 56
_refine_ls_number_reflns 901
_refine_ls_number_restraints 5
_refine_ls_restrained_S_all 1.123
_refine_ls_R_factor_all 0.0652
_refine_ls_R_factor_gt 0.0415
_refine_ls_shift/su_max 0.000
_refine_ls_shift/su_mean 0.000
_refine_ls_structure_factor_coef Fsqd
_refine_ls_weighting_details 'calc w = 1/[\s^2^(Fo^2^)+(0.0640P)^2^] where P = (Fo^2^+2Fc^2^)/3'
_refine_ls_weighting_scheme calc
_refine_ls_wR_factor_gt 0.0976
_refine_ls_wR_factor_ref 0.1051
_reflns_number_gt 738
_reflns_number_total 901
_reflns_threshold_expression I>2\s(I)
_cod_data_source_file bt6681.cif
_cod_data_source_block 2
_cod_original_sg_symbol_H-M 'P 21/n'
_cod_database_code 2206137
_cod_database_fobs_code 2206137

loop_
_symmetry_equiv_pos_as_xyz
'x, y, z'
'-x+1/2, y+1/2, -z+1/2'
'-x, -y, -z'
'x-1/2, -y-1/2, z-1/2'

loop_
_atom_site_label
_atom_site_fract_x
_atom_site_fract_y
_atom_site_fract_z
_atom_site_U_iso_or_equiv
_atom_site_adp_type
_atom_site_calc_flag
_atom_site_refinement_flags
_atom_site_occupancy
_atom_site_type_symbol
Br1 0.59085(13) 0.27787(7) 0.46164(13) 0.0310(3) Uani d . 1 Br
Br2 0.18311(11) 0.41201(7) 0.43723(12) 0.0272(3) Uani d . 1 Br
C1 0.4057(11) 0.3809(6) 0.3106(11) 0.0200(16) Uani d U 1 C
C2 0.4294(11) 0.4255(6) 0.1393(12) 0.0207(16) Uani d U 1 C
C3 0.2849(11) 0.5080(7) 0.0242(11) 0.0247(16) Uani d U 1 C
H3A 0.1884 0.5320 0.1091 0.030 Uiso calc R 1 H
H3B 0.2012 0.4747 -0.1013 0.030 Uiso calc R 1 H
C4 0.3993(11) 0.6060(7) -0.0343(12) 0.0269(17) Uani d U 1 C
H4A 0.2990 0.6531 -0.1263 0.032 Uiso calc R 1 H
H4B 0.4595 0.6479 0.0903 0.032 Uiso calc R 1 H

loop_
_atom_site_aniso_label
_atom_site_aniso_U_11
_atom_site_aniso_U_22
_atom_site_aniso_U_33
_atom_site_aniso_U_12
_atom_site_aniso_U_13
_atom_site_aniso_U_23
Br1 0.0337(5) 0.0274(5) 0.0331(5) 0.0081(4) 0.0100(4) 0.0113(4)
Br2 0.0293(5) 0.0273(5) 0.0287(5) 0.0018(3) 0.0146(3) 0.0020(3)
C1 0.021(3) 0.018(4) 0.021(4) 0.000(3) 0.006(3) -0.003(3)
C2 0.017(3) 0.020(4) 0.024(4) 0.002(3) 0.002(3) -0.001(3)
C3 0.021(3) 0.027(4) 0.026(4) 0.006(3) 0.006(3) 0.004(3)
C4 0.026(4) 0.025(4) 0.030(4) 0.009(3) 0.009(3) 0.004(4)

loop_
_atom_type_symbol
_atom_type_description
_atom_type_scat_dispersion_real
_atom_type_scat_dispersion_imag
_atom_type_scat_source
C C 0.0033 0.0016 'International Tables Vol C Tables 4.2.6.8 and 6.1.1.4'
H H 0.0000 0.0000 'International Tables Vol C Tables 4.2.6.8 and 6.1.1.4'
Br Br -0.2901 2.4595 'International Tables Vol C Tables 4.2.6.8 and 6.1.1.4'

loop_
_geom_angle_atom_site_label_1
_geom_angle_atom_site_label_2
_geom_angle_atom_site_label_3
_geom_angle_site_symmetry_1
_geom_angle_site_symmetry_3
_geom_angle
_geom_angle_publ_flag
C2 C1 Br2 . . 124.1(6) y
C2 C1 Br1 . . 124.2(6) y
Br2 C1 Br1 . . 111.7(4) y
C1 C2 C3 . . 123.7(7) y
C1 C2 C4 . 3_665 123.0(7) y
C3 C2 C4 . 3_665 113.2(6) y
C2 C3 C4 . . 112.5(6) ?
C2 C3 H3A . . 109.1 ?
C4 C3 H3A . . 109.1 ?
C2 C3 H3B . . 109.1 ?
C4 C3 H3B . . 109.1 ?
H3A C3 H3B . . 107.8 ?
C2 C4 C3 3_665 . 112.3(7) ?
C2 C4 H4A 3_665 . 109.2 ?
C3 C4 H4A . . 109.2 ?
C2 C4 H4B 3_665 . 109.2 ?
C3 C4 H4B . . 109.2 ?
H4A C4 H4B . . 107.9 ?

loop_
_geom_bond_atom_site_label_1
_geom_bond_atom_site_label_2
_geom_bond_site_symmetry_2
_geom_bond_distance
_geom_bond_publ_flag
Br1 C1 . 1.899(7) y
Br2 C1 . 1.894(7) y
C1 C2 . 1.316(11) y
C2 C3 . 1.492(11) ?
C2 C4 3_665 1.510(10) ?
C3 C4 . 1.527(11) ?
C3 H3A . 0.9900 ?
C3 H3B . 0.9900 ?
C4 H4A . 0.9900 ?
C4 H4B . 0.9900 ?

loop_
_geom_torsion_atom_site_label_1
_geom_torsion_atom_site_label_2
_geom_torsion_atom_site_label_3
_geom_torsion_atom_site_label_4
_geom_torsion_site_symmetry_1
_geom_torsion_site_symmetry_3
_geom_torsion_site_symmetry_4
_geom_torsion
_geom_torsion_publ_flag
Br2 C1 C2 C3 . . . 1.0(12) ?
Br1 C1 C2 C3 . . . -178.8(6) ?
Br2 C1 C2 C4 . . 3_665 -175.9(6) ?
Br1 C1 C2 C4 . . 3_665 4.3(11) ?
C1 C2 C3 C4 . . . 131.4(8) ?
C4 C2 C3 C4 3_665 . . -51.4(10) y
C2 C3 C4 C2 . . 3_665 50.9(10) y
C3 C4 C2 C3 . 3:665 3_665 -51.3(10) y
